data_4345437
loop_
_publ_author_name
'Parvin, Nasrina'
'Pal, Shiv'
'Khan, Shabana'
'Das, Shubhajit'
'Pati, Swapan K.'
'Roesky, Herbert W.'

_publ_section_title
;
 Unique Approach to Copper(I) Silylene Chalcogenone Complexes.
;
_journal_issue 3
_journal_name_full 'Inorganic chemistry'
_journal_page_first 1706
_journal_page_last 1712
_journal_paper_doi 10.1021/acs.inorgchem.6b02833
_journal_volume 56
_journal_year 2017
_chemical_formula_moiety 'C21 H41 N3 S Si3'
_chemical_formula_sum 'C21 H41 N3 S Si3'
_chemical_formula_weight 451.90
_space_group_crystal_system monoclinic
_space_group_IT_number 14
_space_group_name_Hall '-P 2ybc'
_space_group_name_H-M_alt 'P 1 21/c 1'
_symmetry_space_group_name_Hall '-P 2ybc'
_symmetry_space_group_name_H-M 'P 1 21/c 1'
_atom_sites_solution_hydrogens geom
_audit_creation_method SHELXL-2014/7
_cell_angle_alpha 90
_cell_angle_beta 114.688(7)
_cell_angle_gamma 90
_cell_formula_units_Z 4
_cell_length_a 18.757(5)
_cell_length_b 8.662(2)
_cell_length_c 17.853(5)
_cell_measurement_reflns_used 5123
_cell_measurement_temperature 100(2)
_cell_measurement_theta_max 22.23
_cell_measurement_theta_min 2.29
_cell_volume 2635.5(12)
_computing_cell_refinement 'Bruker SAINT'
_computing_data_collection 'Bruker APEX2'
_computing_data_reduction 'Bruker SAINT'
_computing_molecular_graphics 'Bruker SHELXTL'
_computing_publication_material 'Bruker SHELXTL'
_computing_structure_refinement 'SHELXL-2014 (Sheldrick 2014)'
_computing_structure_solution 'SHELXS-97 (Sheldrick 2008)'
_diffrn_ambient_temperature 100(2)
_diffrn_measured_fraction_theta_full 1.000
_diffrn_measured_fraction_theta_max 1.000
_diffrn_measurement_device_type 'Bruker APEX-II CCD'
_diffrn_measurement_method '\f and \w scans'
_diffrn_radiation_type MoK\a
_diffrn_radiation_wavelength 0.71073
_diffrn_reflns_av_R_equivalents 0.2260
_diffrn_reflns_av_unetI/netI 0.1958
_diffrn_reflns_Laue_measured_fraction_full 1.000
_diffrn_reflns_Laue_measured_fraction_max 1.000
_diffrn_reflns_limit_h_max 22
_diffrn_reflns_limit_h_min -22
_diffrn_reflns_limit_k_max 9
_diffrn_reflns_limit_k_min -10
_diffrn_reflns_limit_l_max 21
_diffrn_reflns_limit_l_min -21
_diffrn_reflns_number 28503
_diffrn_reflns_point_group_measured_fraction_full 1.000
_diffrn_reflns_point_group_measured_fraction_max 1.000
_diffrn_reflns_theta_full 25.242
_diffrn_reflns_theta_max 25.250
_diffrn_reflns_theta_min 2.286
_exptl_absorpt_coefficient_mu 0.271
_exptl_absorpt_correction_type multi-scan
_exptl_absorpt_process_details 'Sheldrick, G. M. (2012) SADABS. Bruker AXS Inc., Madison, Wisconsin, USA.'
_exptl_crystal_colour colorless
_exptl_crystal_density_diffrn 1.139
_exptl_crystal_description block
_exptl_crystal_F_000 984
_exptl_crystal_size_max 0.1
_exptl_crystal_size_mid 0.1
_exptl_crystal_size_min 0.1
_exptl_transmission_factor_max 0.2092
_exptl_transmission_factor_min 0.1691
_refine_diff_density_max 0.554
_refine_diff_density_min -0.450
_refine_diff_density_rms 0.102
_refine_ls_extinction_method none
_refine_ls_goodness_of_fit_ref 1.050
_refine_ls_hydrogen_treatment constr
_refine_ls_matrix_type full
_refine_ls_number_parameters 265
_refine_ls_number_reflns 4783
_refine_ls_number_restraints 0
_refine_ls_restrained_S_all 1.050
_refine_ls_R_factor_all 0.1941
_refine_ls_R_factor_gt 0.0867
_refine_ls_shift/su_max 0.000
_refine_ls_shift/su_mean 0.000
_refine_ls_structure_factor_coef Fsqd
_refine_ls_weighting_details 'w=1/[\s^2^(Fo^2^)+(0.0051P)^2^+9.9578P] where P=(Fo^2^+2Fc^2^)/3'
_refine_ls_weighting_scheme calc
_refine_ls_wR_factor_gt 0.1166
_refine_ls_wR_factor_ref 0.1486
_reflns_Friedel_coverage 0.000
_reflns_number_gt 2529
_reflns_number_total 4783
_reflns_threshold_expression 'I > 2\s(I)'
_cod_data_source_file ic6b02833_si_002.cif
_cod_data_source_block 2_a
_cod_original_cell_volume 2635.3(12)
_cod_database_code 4345437
_shelx_shelxl_version_number 2014/7
_shelx_space_group_comment
;
The symmetry employed for this shelxl refinement is uniquely defined
by the following loop, which should always be used as a source of
symmetry information in preference to the above space-group names.
They are only intended as comments.
;

loop_
_space_group_symop_operation_xyz
'x, y, z'
'-x, y+1/2, -z+1/2'
'-x, -y, -z'
'x, -y-1/2, z-1/2'

loop_
_atom_site_label
_atom_site_type_symbol
_atom_site_fract_x
_atom_site_fract_y
_atom_site_fract_z
_atom_site_U_iso_or_equiv
_atom_site_adp_type
_atom_site_occupancy
_atom_site_site_symmetry_order
_atom_site_calc_flag
_atom_site_refinement_flags_posn
_atom_site_refinement_flags_adp
S1 S 0.65984(9) 0.61133(17) 0.47688(9) 0.0213(4) Uani 1 1 d . .
Si1 Si 0.72611(9) 0.46147(17) 0.56162(9) 0.0142(4) Uani 1 1 d . .
Si3 Si 0.86132(9) 0.57534(18) 0.53028(10) 0.0195(4) Uani 1 1 d . .
Si2 Si 0.88591(9) 0.29439(18) 0.63853(10) 0.0197(4) Uani 1 1 d . .
N1 N 0.6747(2) 0.2818(5) 0.5623(3) 0.0125(11) Uani 1 1 d . .
N3 N 0.8229(2) 0.4411(5) 0.5795(3) 0.0142(11) Uani 1 1 d . .
N2 N 0.7136(3) 0.4530(5) 0.6571(3) 0.0168(11) Uani 1 1 d . .
C2 C 0.5444(3) 0.2850(6) 0.6466(3) 0.0149(13) Uani 1 1 d . .
H2 H 0.5210 0.3604 0.6067 0.018 Uiso 1 1 calc R U
C1 C 0.6693(3) 0.3243(6) 0.6316(3) 0.0156(14) Uani 1 1 d . .
C3 C 0.6228(3) 0.2481(6) 0.6707(3) 0.0107(13) Uani 1 1 d . .
C4 C 0.5012(3) 0.2099(6) 0.6818(3) 0.0182(14) Uani 1 1 d . .
H4 H 0.4487 0.2349 0.6658 0.022 Uiso 1 1 calc R U
C5 C 0.6581(3) 0.1351(6) 0.7304(3) 0.0185(14) Uani 1 1 d . .
H5 H 0.7107 0.1102 0.7469 0.022 Uiso 1 1 calc R U
C6 C 0.5361(3) 0.0968(6) 0.7411(3) 0.0210(14) Uani 1 1 d . .
H6 H 0.5070 0.0459 0.7648 0.025 Uiso 1 1 calc R U
C7 C 0.6136(3) 0.0607(6) 0.7645(3) 0.0199(14) Uani 1 1 d . .
H7 H 0.6367 -0.0152 0.8042 0.024 Uiso 1 1 calc R U
C8 C 0.6268(3) 0.1705(6) 0.4982(3) 0.0192(14) Uani 1 1 d . .
C9 C 0.7303(3) 0.5545(6) 0.7295(3) 0.0202(14) Uani 1 1 d . .
C10 C 0.5460(3) 0.2370(6) 0.4451(3) 0.0213(15) Uani 1 1 d . .
H10A H 0.5519 0.3349 0.4231 0.032 Uiso 1 1 calc R U
H10B H 0.5171 0.2507 0.4782 0.032 Uiso 1 1 calc R U
H10C H 0.5180 0.1673 0.4007 0.032 Uiso 1 1 calc R U
C11 C 0.9710(3) 0.5757(7) 0.5778(3) 0.0256(15) Uani 1 1 d . .
H11A H 0.9898 0.4719 0.5799 0.038 Uiso 1 1 calc R U
H11B H 0.9900 0.6169 0.6326 0.038 Uiso 1 1 calc R U
H11C H 0.9894 0.6383 0.5452 0.038 Uiso 1 1 calc R U
C12 C 0.9672(3) 0.3748(7) 0.7321(3) 0.0323(17) Uani 1 1 d . .
H12A H 0.9569 0.3547 0.7796 0.048 Uiso 1 1 calc R U
H12B H 0.9707 0.4842 0.7257 0.048 Uiso 1 1 calc R U
H12C H 1.0158 0.3269 0.7393 0.048 Uiso 1 1 calc R U
C13 C 0.8378(3) 0.1492(6) 0.6797(4) 0.0270(16) Uani 1 1 d . .
H13A H 0.7977 0.0957 0.6346 0.040 Uiso 1 1 calc R U
H13B H 0.8147 0.2009 0.7117 0.040 Uiso 1 1 calc R U
H13C H 0.8762 0.0765 0.7139 0.040 Uiso 1 1 calc R U
C14 C 0.8280(3) 0.5202(7) 0.4200(3) 0.0287(16) Uani 1 1 d . .
H14A H 0.7724 0.5358 0.3915 0.043 Uiso 1 1 calc R U
H14B H 0.8399 0.4134 0.4164 0.043 Uiso 1 1 calc R U
H14C H 0.8545 0.5828 0.3951 0.043 Uiso 1 1 calc R U
C15 C 0.6731(3) 0.1452(7) 0.4453(3) 0.0255(15) Uani 1 1 d . .
H15A H 0.7234 0.1013 0.4789 0.038 Uiso 1 1 calc R U
H15B H 0.6802 0.2424 0.4235 0.038 Uiso 1 1 calc R U
H15C H 0.6446 0.0762 0.4008 0.038 Uiso 1 1 calc R U
C16 C 0.8396(3) 0.7813(6) 0.5408(4) 0.0309(17) Uani 1 1 d . .
H16A H 0.8565 0.8060 0.5981 0.046 Uiso 1 1 calc R U
H16B H 0.7842 0.7989 0.5122 0.046 Uiso 1 1 calc R U
H16C H 0.8670 0.8454 0.5176 0.046 Uiso 1 1 calc R U
C17 C 0.9241(4) 0.1832(7) 0.5731(4) 0.0320(17) Uani 1 1 d . .
H17A H 0.9510 0.2521 0.5515 0.048 Uiso 1 1 calc R U
H17B H 0.8811 0.1355 0.5283 0.048 Uiso 1 1 calc R U
H17C H 0.9598 0.1050 0.6058 0.048 Uiso 1 1 calc R U
C18 C 0.6192(3) 0.0157(6) 0.5347(4) 0.0253(16) Uani 1 1 d . .
H18A H 0.5865 0.0273 0.5637 0.038 Uiso 1 1 calc R U
H18B H 0.6703 -0.0194 0.5722 0.038 Uiso 1 1 calc R U
H18C H 0.5962 -0.0585 0.4912 0.038 Uiso 1 1 calc R U
C19 C 0.7762(4) 0.4677(7) 0.8095(3) 0.0372(18) Uani 1 1 d . .
H19A H 0.8258 0.4356 0.8113 0.056 Uiso 1 1 calc R U
H19B H 0.7469 0.3786 0.8122 0.056 Uiso 1 1 calc R U
H19C H 0.7847 0.5342 0.8555 0.056 Uiso 1 1 calc R U
C20 C 0.7793(4) 0.6873(7) 0.7201(4) 0.0352(17) Uani 1 1 d . .
H20A H 0.7505 0.7392 0.6687 0.053 Uiso 1 1 calc R U
H20B H 0.8274 0.6476 0.7209 0.053 Uiso 1 1 calc R U
H20C H 0.7909 0.7588 0.7647 0.053 Uiso 1 1 calc R U
C21 C 0.6541(4) 0.6175(8) 0.7288(4) 0.048(2) Uani 1 1 d . .
H21A H 0.6230 0.5335 0.7338 0.072 Uiso 1 1 calc R U
H21B H 0.6255 0.6711 0.6779 0.072 Uiso 1 1 calc R U
H21C H 0.6659 0.6874 0.7741 0.072 Uiso 1 1 calc R U

loop_
_atom_site_aniso_label
_atom_site_aniso_U_11
_atom_site_aniso_U_22
_atom_site_aniso_U_33
_atom_site_aniso_U_23
_atom_site_aniso_U_13
_atom_site_aniso_U_12
S1 0.0228(9) 0.0179(8) 0.0217(9) 0.0028(7) 0.0079(7) 0.0028(7)
Si1 0.0167(9) 0.0141(9) 0.0115(9) -0.0002(7) 0.0057(7) 0.0000(7)
Si3 0.0213(10) 0.0212(10) 0.0176(9) 0.0019(8) 0.0096(8) -0.0037(8)
Si2 0.0165(10) 0.0210(10) 0.0230(10) 0.0066(8) 0.0095(8) 0.0018(8)
N1 0.016(3) 0.014(3) 0.010(3) -0.001(2) 0.007(2) -0.001(2)
N3 0.015(3) 0.015(3) 0.015(3) 0.000(2) 0.008(2) 0.000(2)
N2 0.021(3) 0.019(3) 0.010(3) 0.000(2) 0.006(2) -0.001(2)
C2 0.022(4) 0.017(3) 0.010(3) 0.002(3) 0.011(3) 0.001(3)
C1 0.011(3) 0.016(3) 0.016(3) 0.000(3) 0.002(3) 0.001(3)
C3 0.013(3) 0.016(3) 0.006(3) -0.005(2) 0.007(3) -0.005(3)
C4 0.021(3) 0.023(3) 0.014(3) -0.003(3) 0.011(3) 0.003(3)
C5 0.011(3) 0.025(3) 0.018(3) -0.001(3) 0.003(3) -0.003(3)
C6 0.028(4) 0.019(3) 0.021(4) 0.000(3) 0.015(3) -0.002(3)
C7 0.019(4) 0.016(3) 0.019(3) 0.004(3) 0.003(3) -0.001(3)
C8 0.025(4) 0.022(4) 0.014(3) -0.008(3) 0.012(3) -0.007(3)
C9 0.023(4) 0.023(3) 0.019(3) -0.005(3) 0.014(3) -0.002(3)
C10 0.017(4) 0.030(4) 0.015(3) 0.000(3) 0.005(3) -0.002(3)
C11 0.029(4) 0.027(4) 0.023(4) -0.002(3) 0.013(3) -0.005(3)
C12 0.028(4) 0.038(4) 0.024(4) 0.009(3) 0.004(3) -0.005(3)
C13 0.018(3) 0.024(4) 0.034(4) 0.008(3) 0.007(3) 0.005(3)
C14 0.018(4) 0.048(4) 0.018(4) 0.005(3) 0.005(3) -0.006(3)
C15 0.029(4) 0.025(4) 0.026(4) -0.007(3) 0.014(3) -0.002(3)
C16 0.028(4) 0.019(3) 0.043(4) 0.009(3) 0.011(3) -0.001(3)
C17 0.036(4) 0.021(4) 0.047(4) 0.009(3) 0.026(4) 0.006(3)
C18 0.026(4) 0.021(4) 0.028(4) -0.006(3) 0.011(3) -0.007(3)
C19 0.052(5) 0.036(4) 0.021(4) -0.011(3) 0.012(4) -0.016(4)
C20 0.051(5) 0.027(4) 0.029(4) -0.011(3) 0.018(4) -0.013(4)
C21 0.039(5) 0.048(5) 0.060(5) -0.034(4) 0.025(4) -0.003(4)

loop_
_atom_type_symbol
_atom_type_description
_atom_type_scat_dispersion_real
_atom_type_scat_dispersion_imag
_atom_type_scat_source
C C 0.0033 0.0016 'International Tables Vol C Tables 4.2.6.8 and 6.1.1.4'
H H 0.0000 0.0000 'International Tables Vol C Tables 4.2.6.8 and 6.1.1.4'
N N 0.0061 0.0033 'International Tables Vol C Tables 4.2.6.8 and 6.1.1.4'
Si Si 0.0817 0.0704 'International Tables Vol C Tables 4.2.6.8 and 6.1.1.4'
S S 0.1246 0.1234 'International Tables Vol C Tables 4.2.6.8 and 6.1.1.4'

loop_
_geom_angle_atom_site_label_1
_geom_angle_atom_site_label_2
_geom_angle_atom_site_label_3
_geom_angle
N3 Si1 N2 111.3(2)
N3 Si1 N1 115.5(2)
N2 Si1 N1 71.6(2)
N3 Si1 S1 119.04(17)
N2 Si1 S1 117.13(16)
N1 Si1 S1 113.32(16)
N3 Si1 C1 122.9(2)
N2 Si1 C1 36.24(19)
N1 Si1 C1 35.72(18)
S1 Si1 C1 118.02(16)
N3 Si3 C16 115.3(2)
N3 Si3 C14 109.1(2)
C16 Si3 C14 111.3(3)
N3 Si3 C11 111.9(2)
C16 Si3 C11 101.5(3)
C14 Si3 C11 107.4(3)
N3 Si2 C12 111.2(3)
N3 Si2 C13 114.1(2)
C12 Si2 C13 104.3(3)
N3 Si2 C17 109.5(2)
C12 Si2 C17 111.6(3)
C13 Si2 C17 105.8(3)
C1 N1 C8 129.9(4)
C1 N1 Si1 90.9(3)
C8 N1 Si1 134.4(4)
Si1 N3 Si2 125.5(3)
Si1 N3 Si3 117.1(2)
Si2 N3 Si3 117.3(2)
C1 N2 C9 131.2(5)
C1 N2 Si1 91.1(3)
C9 N2 Si1 136.9(4)
C4 C2 C3 119.9(5)
C4 C2 H2 120.0
C3 C2 H2 120.0
N1 C1 N2 105.4(5)
N1 C1 C3 126.9(5)
N2 C1 C3 127.6(5)
N1 C1 Si1 53.4(3)
N2 C1 Si1 52.6(3)
C3 C1 Si1 172.2(4)
C2 C3 C5 120.2(5)
C2 C3 C1 120.6(5)
C5 C3 C1 119.2(5)
C2 C4 C6 120.1(5)
C2 C4 H4 119.9
C6 C4 H4 119.9
C7 C5 C3 118.9(5)
C7 C5 H5 120.6
C3 C5 H5 120.6
C7 C6 C4 119.7(5)
C7 C6 H6 120.2
C4 C6 H6 120.2
C6 C7 C5 121.2(5)
C6 C7 H7 119.4
C5 C7 H7 119.4
N1 C8 C18 112.2(4)
N1 C8 C10 111.0(4)
C18 C8 C10 110.6(5)
N1 C8 C15 104.5(4)
C18 C8 C15 108.3(5)
C10 C8 C15 110.0(4)
N2 C9 C19 110.9(5)
N2 C9 C20 105.6(4)
C19 C9 C20 110.2(5)
N2 C9 C21 110.4(5)
C19 C9 C21 110.1(5)
C20 C9 C21 109.6(5)
C8 C10 H10A 109.5
C8 C10 H10B 109.5
H10A C10 H10B 109.5
C8 C10 H10C 109.5
H10A C10 H10C 109.5
H10B C10 H10C 109.5
Si3 C11 H11A 109.5
Si3 C11 H11B 109.5
H11A C11 H11B 109.5
Si3 C11 H11C 109.5
H11A C11 H11C 109.5
H11B C11 H11C 109.5
Si2 C12 H12A 109.5
Si2 C12 H12B 109.5
H12A C12 H12B 109.5
Si2 C12 H12C 109.5
H12A C12 H12C 109.5
H12B C12 H12C 109.5
Si2 C13 H13A 109.5
Si2 C13 H13B 109.5
H13A C13 H13B 109.5
Si2 C13 H13C 109.5
H13A C13 H13C 109.5
H13B C13 H13C 109.5
Si3 C14 H14A 109.5
Si3 C14 H14B 109.5
H14A C14 H14B 109.5
Si3 C14 H14C 109.5
H14A C14 H14C 109.5
H14B C14 H14C 109.5
C8 C15 H15A 109.5
C8 C15 H15B 109.5
H15A C15 H15B 109.5
C8 C15 H15C 109.5
H15A C15 H15C 109.5
H15B C15 H15C 109.5
Si3 C16 H16A 109.5
Si3 C16 H16B 109.5
H16A C16 H16B 109.5
Si3 C16 H16C 109.5
H16A C16 H16C 109.5
H16B C16 H16C 109.5
Si2 C17 H17A 109.5
Si2 C17 H17B 109.5
H17A C17 H17B 109.5
Si2 C17 H17C 109.5
H17A C17 H17C 109.5
H17B C17 H17C 109.5
C8 C18 H18A 109.5
C8 C18 H18B 109.5
H18A C18 H18B 109.5
C8 C18 H18C 109.5
H18A C18 H18C 109.5
H18B C18 H18C 109.5
C9 C19 H19A 109.5
C9 C19 H19B 109.5
H19A C19 H19B 109.5
C9 C19 H19C 109.5
H19A C19 H19C 109.5
H19B C19 H19C 109.5
C9 C20 H20A 109.5
C9 C20 H20B 109.5
H20A C20 H20B 109.5
C9 C20 H20C 109.5
H20A C20 H20C 109.5
H20B C20 H20C 109.5
C9 C21 H21A 109.5
C9 C21 H21B 109.5
H21A C21 H21B 109.5
C9 C21 H21C 109.5
H21A C21 H21C 109.5
H21B C21 H21C 109.5

loop_
_geom_bond_atom_site_label_1
_geom_bond_atom_site_label_2
_geom_bond_distance
S1 Si1 1.987(2)
Si1 N3 1.716(4)
Si1 N2 1.816(4)
Si1 N1 1.834(4)
Si1 C1 2.284(6)
Si3 N3 1.781(4)
Si3 C16 1.856(6)
Si3 C14 1.863(6)
Si3 C11 1.869(6)
Si2 N3 1.755(4)
Si2 C12 1.864(6)
Si2 C13 1.868(6)
Si2 C17 1.872(6)
N1 C1 1.334(6)
N1 C8 1.479(6)
N2 C1 1.351(6)
N2 C9 1.484(7)
C2 C4 1.377(7)
C2 C3 1.385(7)
C2 H2 0.9300
C1 C3 1.482(7)
C3 C5 1.394(7)
C4 C6 1.389(7)
C4 H4 0.9300
C5 C7 1.381(7)
C5 H5 0.9300
C6 C7 1.371(7)
C6 H6 0.9300
C7 H7 0.9300
C8 C18 1.523(7)
C8 C10 1.526(7)
C8 C15 1.543(7)
C9 C19 1.523(8)
C9 C20 1.525(7)
C9 C21 1.526(8)
C10 H10A 0.9600
C10 H10B 0.9600
C10 H10C 0.9600
C11 H11A 0.9600
C11 H11B 0.9600
C11 H11C 0.9600
C12 H12A 0.9600
C12 H12B 0.9600
C12 H12C 0.9600
C13 H13A 0.9600
C13 H13B 0.9600
C13 H13C 0.9600
C14 H14A 0.9600
C14 H14B 0.9600
C14 H14C 0.9600
C15 H15A 0.9600
C15 H15B 0.9600
C15 H15C 0.9600
C16 H16A 0.9600
C16 H16B 0.9600
C16 H16C 0.9600
C17 H17A 0.9600
C17 H17B 0.9600
C17 H17C 0.9600
C18 H18A 0.9600
C18 H18B 0.9600
C18 H18C 0.9600
C19 H19A 0.9600
C19 H19B 0.9600
C19 H19C 0.9600
C20 H20A 0.9600
C20 H20B 0.9600
C20 H20C 0.9600
C21 H21A 0.9600
C21 H21B 0.9600
C21 H21C 0.9600
